data_8101502
loop_
_publ_author_name
'Schreuer, J\"urgen'

_publ_section_title
;
Crystal structure of potassium sulfanilate sesquihydrate, KH2NC6H4SO3 
&#x00B7; 1.5H2O
;
_journal_issue 2
_journal_name_full 'Zeitschrift f\"ur Kristallographie - New Crystal Structures'
_journal_page_first 287
_journal_page_last 288
_journal_volume 214
_journal_year 1999
_chemical_formula_structural 'K H2 N C6 H4 S O3 (H2 O)1.5'
_chemical_formula_sum 'C6 H9 K N O4.5 S'
_chemical_formula_weight 238.30
_chemical_name_common 'potassium sulfanilate 1.5 hydrate'
_space_group_IT_number 60
_symmetry_cell_setting orthorhombic
_symmetry_space_group_name_Hall '-P 2n 2ab'
_symmetry_space_group_name_H-M 'P b c n'
_cell_angle_alpha 90.00
_cell_angle_beta 90.00
_cell_angle_gamma 90.00
_cell_formula_units_Z 8
_cell_length_a 23.001(5)
_cell_length_b 7.763(2)
_cell_length_c 10.424(2)
_cell_measurement_temperature 293(2)
_cell_volume 1861.3(7)
_diffrn_ambient_temperature 293(2)
_exptl_crystal_density_diffrn 1.701
_refine_ls_R_factor_obs 0.0303
_refine_ls_wR_factor_obs 0.0776
_cod_original_formula_sum 'C6 H9 K N O4.50 S'
_cod_database_code 8101502

loop_
_symmetry_equiv_pos_as_xyz
'x, y, z'
'-x+1/2, -y+1/2, z+1/2'
'-x, y, -z+1/2'
'x+1/2, -y+1/2, -z'
'-x, -y, -z'
'x-1/2, y-1/2, -z-1/2'
'x, -y, z-1/2'
'-x-1/2, y-1/2, z'

loop_
_atom_site_label
_atom_site_type_symbol
_atom_site_fract_x
_atom_site_fract_y
_atom_site_fract_z
_atom_site_U_iso_or_equiv
_atom_site_adp_type
_atom_site_occupancy
_atom_site_calc_flag
_atom_site_refinement_flags
_atom_site_disorder_assembly
_atom_site_disorder_group
K K 0.015823(19) 0.23108(6) 0.06207(4) 0.03500(13) Uani 1 d . . .
S S 0.089249(17) 0.90178(5) 0.24193(4) 0.02458(12) Uani 1 d . . .
O1 O 0.07226(6) 0.8707(2) 0.10908(13) 0.0401(3) Uani 1 d . . .
O2 O 0.06840(6) 0.77060(19) 0.32956(14) 0.0399(3) Uani 1 d . . .
O3 O 0.07304(6) 1.07527(17) 0.28167(15) 0.0391(3) Uani 1 d . . .
C1 C 0.16582(7) 0.8895(2) 0.24597(15) 0.0237(3) Uani 1 d . . .
C2 C 0.19438(8) 0.8043(2) 0.34509(16) 0.0280(3) Uani 1 d . . .
C3 C 0.25435(9) 0.7994(2) 0.34827(18) 0.0305(4) Uani 1 d . . .
C4 C 0.28713(7) 0.8786(2) 0.25250(17) 0.0285(4) Uani 1 d . . .
C5 C 0.25821(8) 0.9621(2) 0.15274(18) 0.0304(4) Uani 1 d . . .
C6 C 0.19810(8) 0.9666(2) 0.14897(17) 0.0279(3) Uani 1 d . . .
N N 0.34810(7) 0.8777(2) 0.2594(2) 0.0384(4) Uani 1 d . . .
H1 H 0.1727(11) 0.746(3) 0.408(2) 0.039(6) Uiso 1 d . . .
H3 H 0.2812(10) 1.016(3) 0.086(2) 0.045(6) Uiso 1 d . . .
H4 H 0.1803(10) 1.027(3) 0.081(2) 0.043(6) Uiso 1 d . . .
H2 H 0.2752(11) 0.737(3) 0.413(2) 0.046(7) Uiso 1 d . . .
H5 H 0.3607(11) 0.776(3) 0.280(2) 0.041(6) Uiso 1 d . . .
H6 H 0.3627(13) 0.914(4) 0.193(3) 0.063(9) Uiso 1 d . . .
O1W1 O 0.0000 0.4812(3) 0.2500 0.0410(5) Uani 1 d S . .
H1W1 H -0.0235(12) 0.552(4) 0.231(3) 0.065(9) Uiso 1 d . . .
O1W2 O -0.09194(8) 0.4695(3) -0.01028(18) 0.0509(4) Uani 1 d . . .
H1W2 H -0.1077(15) 0.470(4) 0.054(3) 0.075(11) Uiso 1 d . . .
H2W2 H -0.0939(14) 0.380(4) -0.038(3) 0.068(10) Uiso 1 d . . .

loop_
_atom_site_aniso_label
_atom_site_aniso_U_11
_atom_site_aniso_U_22
_atom_site_aniso_U_33
_atom_site_aniso_U_23
_atom_site_aniso_U_13
_atom_site_aniso_U_12
K 0.0364(2) 0.0389(2) 0.0297(2) -0.00277(16) -0.00044(16) -0.00254(16)
S 0.02371(19) 0.0249(2) 0.0251(2) -0.00051(15) 0.00096(15) -0.00221(15)
O1 0.0339(7) 0.0575(9) 0.0288(6) -0.0044(6) -0.0061(5) -0.0033(6)
O2 0.0357(7) 0.0418(7) 0.0424(8) 0.0125(6) 0.0041(6) -0.0082(6)
O3 0.0306(7) 0.0303(6) 0.0565(9) -0.0082(6) 0.0039(6) 0.0030(5)
C1 0.0258(7) 0.0220(7) 0.0233(7) -0.0028(6) 0.0010(6) 0.0008(6)
C2 0.0342(9) 0.0258(8) 0.0240(7) 0.0022(7) 0.0004(7) -0.0007(7)
C3 0.0348(9) 0.0266(8) 0.0300(8) 0.0012(7) -0.0061(7) 0.0036(7)
C4 0.0260(7) 0.0227(7) 0.0366(9) -0.0056(7) -0.0013(7) 0.0015(6)
C5 0.0294(9) 0.0313(8) 0.0304(8) 0.0023(7) 0.0055(7) 0.0008(7)
C6 0.0289(8) 0.0298(8) 0.0248(7) 0.0030(7) 0.0015(6) 0.0024(7)
N 0.0276(8) 0.0336(8) 0.0541(11) -0.0003(8) -0.0026(8) 0.0053(6)
O1W1 0.0456(12) 0.0296(10) 0.0477(12) 0.000 0.0021(10) 0.000
O1W2 0.0614(11) 0.0484(10) 0.0430(9) -0.0082(8) 0.0052(8) -0.0024(8)

loop_
_geom_bond_atom_site_label_1
_geom_bond_atom_site_label_2
_geom_bond_distance
_geom_bond_site_symmetry_2
_geom_bond_publ_flag
K O2 2.7088(16) 7_565 ?
K O1W1 2.7824(16) . ?
K O1 2.8128(14) 5_565 ?
K O3 2.8800(15) 3_545 ?
K O3 2.9043(17) 1_545 ?
K O1W2 2.960(2) 5_565 ?
K O1 3.1224(17) 1_545 ?
K O1W2 3.184(2) . ?
K S 3.5919(8) 1_545 ?
K K 3.8828(12) 5 ?
K K 3.9849(11) 3 ?
K K 4.4315(13) 5_565 ?
K H2W2 2.96(3) . ?
S O2 1.4496(14) . ?
S O3 1.4575(14) . ?
S O1 1.4590(14) . ?
S C1 1.7644(17) . ?
S K 3.5919(8) 1_565 ?
O1 K 2.8129(14) 5_565 ?
O1 K 3.1224(17) 1_565 ?
O2 K 2.7086(16) 7_566 ?
O3 K 2.8799(15) 3_565 ?
O3 K 2.9042(17) 1_565 ?
C1 C6 1.390(2) . ?
C1 C2 1.391(2) . ?
C2 C3 1.380(3) . ?
C2 H1 0.94(2) . ?
C3 C4 1.394(3) . ?
C3 H2 0.96(2) . ?
C4 C5 1.394(2) . ?
C4 N 1.404(2) . ?
C5 C6 1.384(2) . ?
C5 H3 0.97(2) . ?
C6 H4 0.94(2) . ?
N H5 0.87(2) . ?
N H6 0.82(3) . ?
O1W1 K 2.7823(16) 3 ?
O1W1 H1W1 0.79(3) . ?
O1W2 K 2.960(2) 5_565 ?
O1W2 H1W2 0.76(3) . ?
O1W2 H2W2 0.75(3) . ?
